data_7237946
loop_
_publ_author_name
'Cuerva, Cristi\'an'
'Campo, Jos\'e A.'
'Cano, Mercedes'
'Schmidt, Rainer'

_publ_section_title
;
 Lamellar columnar liquid-crystalline mesophases as a 2D platform for
 anhydrous proton conduction
;
_journal_issue 33
_journal_name_full 'Journal of Materials Chemistry C'
_journal_page_first 10318
_journal_paper_doi 10.1039/C9TC03627J
_journal_volume 7
_journal_year 2019
_chemical_formula_sum 'C28 H38 Br2 N4 O2 Pd'
_chemical_formula_weight 728.84
_space_group_IT_number 15
_space_group_name_Hall '-C 2yc'
_space_group_name_H-M_alt 'C 1 2/c 1'
_symmetry_cell_setting monoclinic
_symmetry_space_group_name_H-M 'C 1 2/c 1'
_atom_sites_solution_hydrogens geom
_atom_sites_solution_primary direct
_atom_sites_solution_secondary difmap
_audit_creation_method SHELXL-97
_audit_update_record
;
2019-07-02 deposited with the CCDC.	2019-07-30 downloaded from the CCDC.
;
_cell_angle_alpha 90.00
_cell_angle_beta 92.027(10)
_cell_angle_gamma 90.00
_cell_formula_units_Z 8
_cell_length_a 14.5067(15)
_cell_length_b 21.4211(18)
_cell_length_c 20.0413(17)
_cell_measurement_reflns_used 3056
_cell_measurement_temperature 293(2)
_cell_measurement_theta_max 24.4190
_cell_measurement_theta_min 3.7300
_cell_volume 6223.9(10)
_computing_cell_refinement
; 
'Fri May 23 12:02:40 2014' 
;
_computing_data_collection
; 
'Fri May 23 12:02:40 2014' 
;
_computing_data_reduction
; 
'Fri May 23 12:02:40 2014' 
;
_computing_structure_refinement 'SHELXL-97 (Sheldrick, 1997)'
_computing_structure_solution 'SHELXS-97 (Sheldrick, 1990)'
_diffrn_ambient_temperature 293(2)
_diffrn_detector_area_resol_mean 10.3317
_diffrn_measured_fraction_theta_full 0.998
_diffrn_measured_fraction_theta_max 0.998
_diffrn_measurement_device_type 'Xcalibur, Atlas'
_diffrn_measurement_method '\w scans'
_diffrn_radiation_monochromator graphite
_diffrn_radiation_source 'fine-focus sealed tube'
_diffrn_radiation_type MoK\a
_diffrn_radiation_wavelength 0.71073
_diffrn_reflns_av_R_equivalents 0.0529
_diffrn_reflns_av_sigmaI/netI 0.0478
_diffrn_reflns_limit_h_max 17
_diffrn_reflns_limit_h_min -17
_diffrn_reflns_limit_k_max 25
_diffrn_reflns_limit_k_min -25
_diffrn_reflns_limit_l_max 23
_diffrn_reflns_limit_l_min -21
_diffrn_reflns_number 23837
_diffrn_reflns_theta_full 25.00
_diffrn_reflns_theta_max 25.00
_diffrn_reflns_theta_min 3.32
_exptl_absorpt_coefficient_mu 3.194
_exptl_absorpt_correction_T_max 1.00000
_exptl_absorpt_correction_T_min 0.57100
_exptl_absorpt_correction_type multi-scan
_exptl_absorpt_process_details
; 
'Fri May 23 12:02:40 2014' 
;
_exptl_crystal_colour 'clear intense orange'
_exptl_crystal_density_diffrn 1.556
_exptl_crystal_density_method 'not measured'
_exptl_crystal_description prism
_exptl_crystal_F_000 2928
_exptl_crystal_size_max 0.4200
_exptl_crystal_size_mid 0.1400
_exptl_crystal_size_min 0.1200
_refine_diff_density_max 0.611
_refine_diff_density_min -0.387
_refine_diff_density_rms 0.080
_refine_ls_extinction_method none
_refine_ls_goodness_of_fit_ref 0.994
_refine_ls_hydrogen_treatment constr
_refine_ls_matrix_type full
_refine_ls_number_parameters 334
_refine_ls_number_reflns 5483
_refine_ls_number_restraints 0
_refine_ls_restrained_S_all 0.994
_refine_ls_R_factor_all 0.0805
_refine_ls_R_factor_gt 0.0451
_refine_ls_shift/su_max 0.000
_refine_ls_shift/su_mean 0.000
_refine_ls_structure_factor_coef Fsqd
_refine_ls_weighting_details 'calc w=1/[\s^2^(Fo^2^)+(0.0621P)^2^+25.3700P] where P=(Fo^2^+2Fc^2^)/3'
_refine_ls_weighting_scheme calc
_refine_ls_wR_factor_gt 0.1211
_refine_ls_wR_factor_ref 0.1422
_reflns_number_gt 3667
_reflns_number_total 5483
_reflns_threshold_expression >2sigma(I)
_cod_data_source_file c9tc03627j2.cif
_cod_data_source_block 35pd6br2
_cod_database_code 7237946

loop_
_symmetry_equiv_pos_as_xyz
'x, y, z'
'-x, y, -z+1/2'
'x+1/2, y+1/2, z'
'-x+1/2, y+1/2, -z+1/2'
'-x, -y, -z'
'x, -y, z-1/2'
'-x+1/2, -y+1/2, -z'
'x+1/2, -y+1/2, z-1/2'

loop_
_atom_site_label
_atom_site_type_symbol
_atom_site_fract_x
_atom_site_fract_y
_atom_site_fract_z
_atom_site_U_iso_or_equiv
_atom_site_adp_type
_atom_site_occupancy
_atom_site_symmetry_multiplicity
_atom_site_calc_flag
_atom_site_refinement_flags
Br1 Br 0.40651(6) 0.42604(3) 0.49114(3) 0.0694(2) Uani 1 1 d .
Br2 Br 0.38440(6) 0.30729(3) 0.37393(4) 0.0741(3) Uani 1 1 d .
C3 C 0.3938(4) 0.6140(3) 0.3651(3) 0.0491(15) Uani 1 1 d .
C4 C 0.3854(4) 0.5975(3) 0.2994(3) 0.0531(16) Uani 1 1 d .
H4 H 0.3783 0.6242 0.2630 0.064 Uiso 1 1 calc R
C5 C 0.3894(4) 0.5330(3) 0.2978(3) 0.0512(15) Uani 1 1 d .
C6 C 0.3814(4) 0.4857(3) 0.2452(3) 0.0481(14) Uani 1 1 d .
C7 C 0.3704(5) 0.4986(3) 0.1781(3) 0.0599(17) Uani 1 1 d .
H7 H 0.3677 0.5399 0.1638 0.072 Uiso 1 1 calc R
C8 C 0.3635(5) 0.4518(3) 0.1326(3) 0.0676(19) Uani 1 1 d .
H8 H 0.3550 0.4603 0.0873 0.081 Uiso 1 1 calc R
C9 C 0.3696(5) 0.3900(3) 0.1561(3) 0.0633(18) Uani 1 1 d .
H9 H 0.3669 0.3567 0.1263 0.076 Uiso 1 1 calc R
C10 C 0.3796(5) 0.3795(3) 0.2237(3) 0.0592(17) Uani 1 1 d .
H10 H 0.3819 0.3386 0.2393 0.071 Uiso 1 1 calc R
C11 C 0.3886(4) 0.6754(3) 0.3973(3) 0.0499(15) Uani 1 1 d .
C16 C 0.3855(5) 0.6814(3) 0.4658(3) 0.0559(16) Uani 1 1 d .
H16 H 0.3886 0.6461 0.4927 0.067 Uiso 1 1 calc R
C15 C 0.3776(4) 0.7406(3) 0.4947(3) 0.0504(15) Uani 1 1 d .
C14 C 0.3702(4) 0.7927(3) 0.4543(3) 0.0563(16) Uani 1 1 d .
H14 H 0.3632 0.8320 0.4732 0.068 Uiso 1 1 calc R
C13 C 0.3733(4) 0.7865(3) 0.3857(3) 0.0559(16) Uani 1 1 d .
C12 C 0.3825(4) 0.7286(3) 0.3567(3) 0.0497(15) Uani 1 1 d .
H12 H 0.3846 0.7249 0.3106 0.060 Uiso 1 1 calc R
C17 C 0.3678(5) 0.8375(3) 0.2796(3) 0.0584(17) Uani 1 1 d .
H17A H 0.3140 0.8147 0.2630 0.070 Uiso 1 1 calc R
H17B H 0.4225 0.8156 0.2659 0.070 Uiso 1 1 calc R
C18 C 0.3668(5) 0.9031(3) 0.2520(3) 0.0603(17) Uani 1 1 d .
H18A H 0.4198 0.9259 0.2702 0.072 Uiso 1 1 calc R
H18B H 0.3115 0.9244 0.2655 0.072 Uiso 1 1 calc R
C19 C 0.3694(5) 0.9026(3) 0.1765(3) 0.0636(18) Uani 1 1 d .
H19A H 0.4249 0.8811 0.1637 0.076 Uiso 1 1 calc R
H19B H 0.3171 0.8788 0.1590 0.076 Uiso 1 1 calc R
C20 C 0.3675(5) 0.9664(3) 0.1441(3) 0.0687(19) Uani 1 1 d .
H20A H 0.3119 0.9879 0.1565 0.082 Uiso 1 1 calc R
H20B H 0.4198 0.9903 0.1615 0.082 Uiso 1 1 calc R
C21 C 0.3705(7) 0.9649(4) 0.0691(4) 0.090(3) Uani 1 1 d .
H21A H 0.3206 0.9388 0.0515 0.107 Uiso 1 1 calc R
H21B H 0.4282 0.9462 0.0563 0.107 Uiso 1 1 calc R
C22 C 0.3618(8) 1.0299(4) 0.0381(4) 0.125(4) Uani 1 1 d .
H22A H 0.3032 1.0475 0.0483 0.187 Uiso 1 1 calc R
H22B H 0.3666 1.0268 -0.0094 0.187 Uiso 1 1 calc R
H22C H 0.4104 1.0561 0.0560 0.187 Uiso 1 1 calc R
C23 C 0.3729(5) 0.8005(3) 0.5949(3) 0.0592(17) Uani 1 1 d .
H23A H 0.3188 0.8241 0.5803 0.071 Uiso 1 1 calc R
H23B H 0.4272 0.8241 0.5834 0.071 Uiso 1 1 calc R
C24 C 0.3724(5) 0.7909(3) 0.6690(3) 0.0558(16) Uani 1 1 d .
H24A H 0.4278 0.7687 0.6836 0.067 Uiso 1 1 calc R
H24B H 0.3196 0.7657 0.6801 0.067 Uiso 1 1 calc R
C25 C 0.3681(5) 0.8537(3) 0.7056(3) 0.0594(17) Uani 1 1 d .
H25A H 0.4225 0.8778 0.6957 0.071 Uiso 1 1 calc R
H25B H 0.3147 0.8767 0.6884 0.071 Uiso 1 1 calc R
C26 C 0.3624(5) 0.8482(3) 0.7798(3) 0.071(2) Uani 1 1 d .
H26A H 0.4147 0.8241 0.7967 0.085 Uiso 1 1 calc R
H26B H 0.3069 0.8251 0.7897 0.085 Uiso 1 1 calc R
C27 C 0.3609(7) 0.9096(4) 0.8163(4) 0.096(3) Uani 1 1 d .
H27A H 0.3104 0.9346 0.7980 0.115 Uiso 1 1 calc R
H27B H 0.4178 0.9318 0.8085 0.115 Uiso 1 1 calc R
C28 C 0.3502(9) 0.9033(5) 0.8906(5) 0.136(4) Uani 1 1 d .
H28A H 0.2893 0.9161 0.9019 0.204 Uiso 1 1 calc R
H28B H 0.3950 0.9291 0.9137 0.204 Uiso 1 1 calc R
H28C H 0.3596 0.8605 0.9035 0.204 Uiso 1 1 calc R
N1 N 0.4012(3) 0.5114(2) 0.3603(2) 0.0489(12) Uani 1 1 d .
N2 N 0.4037(4) 0.5609(2) 0.4003(3) 0.0545(13) Uani 1 1 d .
H2 H 0.4187 0.5519 0.4454 0.065 Uiso 1 1 d R
N3 N 0.3862(3) 0.4263(2) 0.2677(2) 0.0470(12) Uani 1 1 d .
O1 O 0.3675(4) 0.8417(2) 0.3508(2) 0.0684(13) Uani 1 1 d .
O2 O 0.3731(3) 0.74185(18) 0.5622(2) 0.0632(12) Uani 1 1 d .
Pd1 Pd 0.39647(3) 0.41872(2) 0.37123(2) 0.04965(18) Uani 1 1 d .
C29 C 0.8736(6) 0.2204(5) 0.1198(5) 0.087(2) Uani 1 1 d .
N4 N 0.8789(7) 0.1975(5) 0.1689(5) 0.144(4) Uani 1 1 d .
C30 C 0.8687(7) 0.2526(5) 0.0571(4) 0.104(3) Uani 1 1 d .
H30A H 0.8167 0.2803 0.0560 0.156 Uiso 1 1 calc R
H30B H 0.8619 0.2228 0.0215 0.156 Uiso 1 1 calc R
H30C H 0.9242 0.2762 0.0519 0.156 Uiso 1 1 calc R

loop_
_atom_site_aniso_label
_atom_site_aniso_U_11
_atom_site_aniso_U_22
_atom_site_aniso_U_33
_atom_site_aniso_U_23
_atom_site_aniso_U_13
_atom_site_aniso_U_12
Br1 0.0988(6) 0.0594(4) 0.0493(4) 0.0018(3) -0.0072(4) -0.0022(4)
Br2 0.1072(6) 0.0432(4) 0.0719(5) -0.0004(3) 0.0022(4) -0.0052(4)
C3 0.057(4) 0.037(3) 0.053(4) -0.004(3) -0.002(3) 0.002(3)
C4 0.065(4) 0.050(4) 0.045(4) 0.002(3) 0.000(3) -0.001(3)
C5 0.050(4) 0.051(4) 0.053(4) -0.008(3) 0.004(3) 0.003(3)
C6 0.045(3) 0.051(4) 0.049(4) -0.006(3) 0.005(3) 0.001(3)
C7 0.074(5) 0.058(4) 0.048(4) 0.003(3) 0.012(3) -0.002(3)
C8 0.092(5) 0.069(5) 0.043(4) -0.007(3) 0.010(4) 0.006(4)
C9 0.078(5) 0.062(4) 0.050(4) -0.020(3) 0.008(3) -0.004(4)
C10 0.066(4) 0.052(4) 0.059(4) -0.016(3) 0.007(3) -0.002(3)
C11 0.056(4) 0.049(4) 0.045(4) -0.006(3) -0.002(3) 0.001(3)
C16 0.074(4) 0.044(3) 0.050(4) 0.005(3) -0.004(3) 0.001(3)
C15 0.067(4) 0.039(3) 0.045(4) 0.002(3) 0.004(3) 0.002(3)
C14 0.065(4) 0.046(3) 0.058(4) -0.005(3) 0.008(3) -0.001(3)
C13 0.065(4) 0.048(4) 0.055(4) 0.005(3) 0.000(3) -0.002(3)
C12 0.057(4) 0.043(3) 0.049(4) 0.003(3) 0.002(3) 0.000(3)
C17 0.067(4) 0.050(4) 0.058(4) 0.005(3) 0.008(3) 0.006(3)
C18 0.072(5) 0.047(4) 0.063(4) 0.008(3) 0.007(4) 0.001(3)
C19 0.079(5) 0.051(4) 0.061(4) 0.004(3) 0.001(4) -0.008(3)
C20 0.084(5) 0.056(4) 0.067(5) 0.003(4) 0.002(4) 0.000(4)
C21 0.130(8) 0.078(5) 0.060(5) 0.008(4) -0.001(5) -0.012(5)
C22 0.222(13) 0.076(6) 0.076(6) 0.015(5) 0.004(7) -0.021(7)
C23 0.072(5) 0.047(4) 0.058(4) -0.001(3) 0.006(3) 0.005(3)
C24 0.064(4) 0.049(4) 0.055(4) -0.006(3) 0.006(3) 0.004(3)
C25 0.068(4) 0.053(4) 0.058(4) -0.008(3) 0.008(3) 0.010(3)
C26 0.082(5) 0.070(5) 0.060(4) -0.006(4) 0.005(4) 0.006(4)
C27 0.108(7) 0.098(6) 0.082(6) -0.034(5) 0.004(5) 0.035(5)
C28 0.173(11) 0.153(10) 0.082(7) -0.043(7) 0.005(7) 0.023(9)
N1 0.060(3) 0.043(3) 0.043(3) 0.002(2) -0.007(2) 0.000(2)
N2 0.078(4) 0.042(3) 0.042(3) -0.006(2) -0.008(3) 0.001(3)
N3 0.047(3) 0.043(3) 0.052(3) -0.007(2) 0.002(2) 0.000(2)
O1 0.102(4) 0.046(2) 0.058(3) 0.008(2) 0.008(3) 0.012(2)
O2 0.099(4) 0.040(2) 0.051(3) -0.004(2) 0.004(2) 0.001(2)
Pd1 0.0600(3) 0.0405(3) 0.0482(3) -0.0016(2) -0.0021(2) 0.0008(2)
C29 0.077(6) 0.101(7) 0.084(6) 0.012(5) 0.002(5) 0.008(5)
N4 0.121(7) 0.183(10) 0.128(8) 0.071(7) 0.021(6) 0.014(7)
C30 0.117(8) 0.133(8) 0.062(5) 0.005(5) -0.002(5) 0.022(6)

loop_
_atom_type_symbol
_atom_type_description
_atom_type_scat_dispersion_real
_atom_type_scat_dispersion_imag
_atom_type_scat_source
C C 0.0033 0.0016 'International Tables Vol C Tables 4.2.6.8 and 6.1.1.4'
H H 0.0000 0.0000 'International Tables Vol C Tables 4.2.6.8 and 6.1.1.4'
N N 0.0061 0.0033 'International Tables Vol C Tables 4.2.6.8 and 6.1.1.4'
O O 0.0106 0.0060 'International Tables Vol C Tables 4.2.6.8 and 6.1.1.4'
Br Br -0.2901 2.4595 'International Tables Vol C Tables 4.2.6.8 and 6.1.1.4'
Pd Pd -0.9988 1.0072 'International Tables Vol C Tables 4.2.6.8 and 6.1.1.4'

loop_
_geom_angle_atom_site_label_1
_geom_angle_atom_site_label_2
_geom_angle_atom_site_label_3
_geom_angle
N2 C3 C4 106.9(5)
N2 C3 C11 122.2(5)
C4 C3 C11 130.8(6)
C3 C4 C5 106.2(5)
C3 C4 H4 126.9
C5 C4 H4 126.9
N1 C5 C4 109.2(5)
N1 C5 C6 116.0(5)
C4 C5 C6 134.8(6)
N3 C6 C7 121.2(6)
N3 C6 C5 114.2(5)
C7 C6 C5 124.6(6)
C8 C7 C6 120.7(6)
C8 C7 H7 119.6
C6 C7 H7 119.6
C7 C8 C9 118.0(6)
C7 C8 H8 121.0
C9 C8 H8 121.0
C10 C9 C8 119.1(6)
C10 C9 H9 120.4
C8 C9 H9 120.4
N3 C10 C9 121.9(6)
N3 C10 H10 119.1
C9 C10 H10 119.1
C16 C11 C12 119.9(6)
C16 C11 C3 121.6(6)
C12 C11 C3 118.5(5)
C11 C16 C15 120.1(6)
C11 C16 H16 120.0
C15 C16 H16 120.0
O2 C15 C14 124.3(5)
O2 C15 C16 116.0(5)
C14 C15 C16 119.7(6)
C15 C14 C13 120.0(6)
C15 C14 H14 120.0
C13 C14 H14 120.0
O1 C13 C12 124.4(6)
O1 C13 C14 114.8(6)
C12 C13 C14 120.8(6)
C13 C12 C11 119.6(6)
C13 C12 H12 120.2
C11 C12 H12 120.2
O1 C17 C18 107.9(5)
O1 C17 H17A 110.1
C18 C17 H17A 110.1
O1 C17 H17B 110.1
C18 C17 H17B 110.1
H17A C17 H17B 108.4
C17 C18 C19 111.1(5)
C17 C18 H18A 109.4
C19 C18 H18A 109.4
C17 C18 H18B 109.4
C19 C18 H18B 109.4
H18A C18 H18B 108.0
C20 C19 C18 115.0(6)
C20 C19 H19A 108.5
C18 C19 H19A 108.5
C20 C19 H19B 108.5
C18 C19 H19B 108.5
H19A C19 H19B 107.5
C21 C20 C19 114.2(6)
C21 C20 H20A 108.7
C19 C20 H20A 108.7
C21 C20 H20B 108.7
C19 C20 H20B 108.7
H20A C20 H20B 107.6
C20 C21 C22 112.4(7)
C20 C21 H21A 109.1
C22 C21 H21A 109.1
C20 C21 H21B 109.1
C22 C21 H21B 109.1
H21A C21 H21B 107.9
C21 C22 H22A 109.5
C21 C22 H22B 109.5
H22A C22 H22B 109.5
C21 C22 H22C 109.5
H22A C22 H22C 109.5
H22B C22 H22C 109.5
O2 C23 C24 109.6(5)
O2 C23 H23A 109.7
C24 C23 H23A 109.7
O2 C23 H23B 109.7
C24 C23 H23B 109.7
H23A C23 H23B 108.2
C23 C24 C25 110.8(5)
C23 C24 H24A 109.5
C25 C24 H24A 109.5
C23 C24 H24B 109.5
C25 C24 H24B 109.5
H24A C24 H24B 108.1
C26 C25 C24 114.2(5)
C26 C25 H25A 108.7
C24 C25 H25A 108.7
C26 C25 H25B 108.7
C24 C25 H25B 108.7
H25A C25 H25B 107.6
C25 C26 C27 114.6(6)
C25 C26 H26A 108.6
C27 C26 H26A 108.6
C25 C26 H26B 108.6
C27 C26 H26B 108.6
H26A C26 H26B 107.6
C26 C27 C28 113.9(8)
C26 C27 H27A 108.8
C28 C27 H27A 108.8
C26 C27 H27B 108.8
C28 C27 H27B 108.8
H27A C27 H27B 107.7
C27 C28 H28A 109.5
C27 C28 H28B 109.5
H28A C28 H28B 109.5
C27 C28 H28C 109.5
H28A C28 H28C 109.5
H28B C28 H28C 109.5
N2 N1 C5 106.7(5)
N2 N1 Pd1 136.6(4)
C5 N1 Pd1 116.2(4)
N1 N2 C3 111.0(5)
N1 N2 H2 114.5
C3 N2 H2 134.0
C10 N3 C6 119.1(5)
C10 N3 Pd1 126.8(4)
C6 N3 Pd1 114.0(4)
C13 O1 C17 116.8(5)
C15 O2 C23 118.6(5)
N1 Pd1 N3 79.33(19)
N1 Pd1 Br2 174.61(14)
N3 Pd1 Br2 95.59(13)
N1 Pd1 Br1 92.50(14)
N3 Pd1 Br1 171.77(13)
Br2 Pd1 Br1 92.54(3)
N4 C29 C30 177.5(13)
C29 C30 H30A 109.5
C29 C30 H30B 109.5
H30A C30 H30B 109.5
C29 C30 H30C 109.5
H30A C30 H30C 109.5
H30B C30 H30C 109.5

loop_
_geom_bond_atom_site_label_1
_geom_bond_atom_site_label_2
_geom_bond_distance
Br1 Pd1 2.4076(8)
Br2 Pd1 2.3942(8)
C3 N2 1.344(8)
C3 C4 1.365(8)
C3 C11 1.468(8)
C4 C5 1.383(8)
C4 H4 0.9300
C5 N1 1.341(7)
C5 C6 1.464(8)
C6 N3 1.351(7)
C6 C7 1.376(8)
C7 C8 1.356(9)
C7 H7 0.9300
C8 C9 1.406(10)
C8 H8 0.9300
C9 C10 1.377(9)
C9 H9 0.9300
C10 N3 1.336(7)
C10 H10 0.9300
C11 C16 1.381(9)
C11 C12 1.401(8)
C16 C15 1.401(8)
C16 H16 0.9300
C15 O2 1.357(7)
C15 C14 1.382(8)
C14 C13 1.385(9)
C14 H14 0.9300
C13 O1 1.373(7)
C13 C12 1.378(9)
C12 H12 0.9300
C17 O1 1.429(7)
C17 C18 1.511(8)
C17 H17A 0.9700
C17 H17B 0.9700
C18 C19 1.515(9)
C18 H18A 0.9700
C18 H18B 0.9700
C19 C20 1.513(9)
C19 H19A 0.9700
C19 H19B 0.9700
C20 C21 1.505(10)
C20 H20A 0.9700
C20 H20B 0.9700
C21 C22 1.527(11)
C21 H21A 0.9700
C21 H21B 0.9700
C22 H22A 0.9600
C22 H22B 0.9600
C22 H22C 0.9600
C23 O2 1.417(7)
C23 C24 1.500(9)
C23 H23A 0.9700
C23 H23B 0.9700
C24 C25 1.534(8)
C24 H24A 0.9700
C24 H24B 0.9700
C25 C26 1.496(9)
C25 H25A 0.9700
C25 H25B 0.9700
C26 C27 1.507(9)
C26 H26A 0.9700
C26 H26B 0.9700
C27 C28 1.508(12)
C27 H27A 0.9700
C27 H27B 0.9700
C28 H28A 0.9600
C28 H28B 0.9600
C28 H28C 0.9600
N1 N2 1.329(6)
N1 Pd1 1.998(5)
N2 H2 0.9419
N3 Pd1 2.082(5)
C29 N4 1.098(11)
C29 C30 1.434(12)
C30 H30A 0.9600
C30 H30B 0.9600
C30 H30C 0.9600

loop_
_geom_hbond_atom_site_label_D
_geom_hbond_atom_site_label_H
_geom_hbond_atom_site_label_A
_geom_hbond_distance_DH
_geom_hbond_distance_HA
_geom_hbond_distance_DA
_geom_hbond_angle_DHA
_geom_hbond_site_symmetry_A
N2 H2 Br1 0.94 2.84 3.460(5) 124.7 5_666

loop_
_geom_torsion_atom_site_label_1
_geom_torsion_atom_site_label_2
_geom_torsion_atom_site_label_3
_geom_torsion_atom_site_label_4
_geom_torsion
N2 C3 C4 C5 0.8(7)
C11 C3 C4 C5 -175.7(6)
C3 C4 C5 N1 -0.9(7)
C3 C4 C5 C6 177.2(7)
N1 C5 C6 N3 0.6(8)
C4 C5 C6 N3 -177.3(7)
N1 C5 C6 C7 -179.0(6)
C4 C5 C6 C7 3.1(11)
N3 C6 C7 C8 0.4(10)
C5 C6 C7 C8 -179.9(6)
C6 C7 C8 C9 -1.2(11)
C7 C8 C9 C10 1.8(11)
C8 C9 C10 N3 -1.8(10)
N2 C3 C11 C16 -5.9(10)
C4 C3 C11 C16 170.3(7)
N2 C3 C11 C12 177.1(6)
C4 C3 C11 C12 -6.7(10)
C12 C11 C16 C15 -1.0(10)
C3 C11 C16 C15 -177.9(6)
C11 C16 C15 O2 178.7(6)
C11 C16 C15 C14 1.9(10)
O2 C15 C14 C13 -178.4(6)
C16 C15 C14 C13 -1.9(10)
C15 C14 C13 O1 -178.5(6)
C15 C14 C13 C12 0.9(10)
O1 C13 C12 C11 179.4(6)
C14 C13 C12 C11 0.0(10)
C16 C11 C12 C13 0.0(9)
C3 C11 C12 C13 177.1(6)
O1 C17 C18 C19 178.6(6)
C17 C18 C19 C20 179.3(6)
C18 C19 C20 C21 179.8(7)
C19 C20 C21 C22 176.1(8)
O2 C23 C24 C25 -177.6(5)
C23 C24 C25 C26 176.9(6)
C24 C25 C26 C27 178.3(6)
C25 C26 C27 C28 177.1(8)
C4 C5 N1 N2 0.5(7)
C6 C5 N1 N2 -177.9(5)
C4 C5 N1 Pd1 174.1(4)
C6 C5 N1 Pd1 -4.3(7)
C5 N1 N2 C3 0.0(7)
Pd1 N1 N2 C3 -171.6(4)
C4 C3 N2 N1 -0.5(7)
C11 C3 N2 N1 176.4(5)
C9 C10 N3 C6 1.1(9)
C9 C10 N3 Pd1 177.4(5)
C7 C6 N3 C10 -0.4(9)
C5 C6 N3 C10 180.0(5)
C7 C6 N3 Pd1 -177.2(5)
C5 C6 N3 Pd1 3.2(6)
C12 C13 O1 C17 2.3(9)
C14 C13 O1 C17 -178.3(6)
C18 C17 O1 C13 -176.6(5)
C14 C15 O2 C23 -8.6(10)
C16 C15 O2 C23 174.8(6)
C24 C23 O2 C15 -177.2(5)
N2 N1 Pd1 N3 175.6(6)
C5 N1 Pd1 N3 4.6(4)
N2 N1 Pd1 Br2 155.7(12)
C5 N1 Pd1 Br2 -15.3(19)
N2 N1 Pd1 Br1 -3.4(6)
C5 N1 Pd1 Br1 -174.4(4)
C10 N3 Pd1 N1 179.3(5)
C6 N3 Pd1 N1 -4.2(4)
C10 N3 Pd1 Br2 -2.6(5)
C6 N3 Pd1 Br2 174.0(4)
C10 N3 Pd1 Br1 -173.8(7)
C6 N3 Pd1 Br1 2.7(12)
